data_4035207
loop_
_publ_author_name
'Feckov\'a, Michaela'
'le Poul, Pascal'
'Guen, Fran\,coise Robin-le'
'Roisnel, Thierry'
'Pytela, Old\<rich'
'Klikar, Milan'
'Bure\<s, Filip'
'Achelle, Sylvain'

_publ_section_title
;
 2,4-Distyryl- and 2,4,6-Tristyrylpyrimidines: Synthesis and Photophysical
 Properties.
;
_journal_issue 19
_journal_name_full 'The Journal of organic chemistry'
_journal_page_first 11712
_journal_page_last 11726
_journal_paper_doi 10.1021/acs.joc.8b01653
_journal_volume 83
_journal_year 2018
_chemical_absolute_configuration unk
_chemical_compound_source 'synthesis as described'
_chemical_formula_moiety 'C32 H31 N3 O2'
_chemical_formula_sum 'C32 H31 N3 O2'
_chemical_formula_weight 489.60
_space_group_crystal_system orthorhombic
_space_group_IT_number 33
_space_group_name_Hall 'P 2c -2n'
_space_group_name_H-M_alt 'P n a 21'
_atom_sites_solution_hydrogens geom
_cell_angle_alpha 90
_cell_angle_beta 90
_cell_angle_gamma 90
_cell_formula_units_Z 4
_cell_length_a 12.9433(8)
_cell_length_b 25.6688(19)
_cell_length_c 7.8534(5)
_cell_measurement_reflns_used 4954
_cell_measurement_temperature 150(2)
_cell_measurement_theta_max 27.4146
_cell_measurement_theta_min 2.8538
_cell_measurement_wavelength 0.71073
_cell_volume 2609.2(3)
_computing_cell_refinement 'APEX3 (Bruker, 2015); SAINT (Bruker, 2014)'
_computing_data_collection 'SAINT (Bruker, 2014)'
_computing_data_reduction 'SAINT (Bruker, 2014)'
_computing_molecular_graphics 'SXGRAPH (Farrugia, 1999), Mercury (CSD, 2016)'
_computing_publication_material 'CRYSCALC (T. Roisnel, local program, 2018)'
_computing_structure_refinement 'SHELXL-2018_3 (Sheldrick, 2018)'
_computing_structure_solution 'SHELXT (Sheldrick, 2015)'
_diffrn_ambient_temperature 150(2)
_diffrn_detector '(CMOS) PHOTON 100'
_diffrn_measured_fraction_theta_full 0.986
_diffrn_measured_fraction_theta_max 0.986
_diffrn_measurement_device_type 'D8 VENTURE Bruker AXS'
_diffrn_measurement_method 'rotation images'
_diffrn_radiation_monochromator 'multilayer monochromator'
_diffrn_radiation_probe x-ray
_diffrn_radiation_source 'Incoatec microfocus sealed tube'
_diffrn_radiation_type MoK\a
_diffrn_radiation_wavelength 0.71073
_diffrn_reflns_av_R_equivalents 0.0392
_diffrn_reflns_av_unetI/netI 0.0540
_diffrn_reflns_limit_h_max 16
_diffrn_reflns_limit_h_min -16
_diffrn_reflns_limit_k_max 33
_diffrn_reflns_limit_k_min -29
_diffrn_reflns_limit_l_max 8
_diffrn_reflns_limit_l_min -10
_diffrn_reflns_number 11340
_diffrn_reflns_theta_full 25.242
_diffrn_reflns_theta_max 27.471
_diffrn_reflns_theta_min 3.136
_exptl_absorpt_coefficient_mu 0.078
_exptl_absorpt_correction_T_max 0.974
_exptl_absorpt_correction_T_min 0.822
_exptl_absorpt_correction_type multi-scan
_exptl_absorpt_process_details
;
  [Sheldrick, G.M. (2014). SADABS Bruker AXS Inc., Madison, Wisconsin, USA]
;
_exptl_crystal_colour yellow
_exptl_crystal_density_diffrn 1.246
_exptl_crystal_description prism
_exptl_crystal_F_000 1040
_exptl_crystal_size_max 0.580
_exptl_crystal_size_mid 0.520
_exptl_crystal_size_min 0.340
_refine_diff_density_max 0.232
_refine_diff_density_min -0.205
_refine_diff_density_rms 0.044
_refine_ls_extinction_method none
_refine_ls_goodness_of_fit_ref 1.092
_refine_ls_hydrogen_treatment constr
_refine_ls_matrix_type full
_refine_ls_number_parameters 303
_refine_ls_number_reflns 5283
_refine_ls_number_restraints 1
_refine_ls_restrained_S_all 1.092
_refine_ls_R_factor_all 0.0712
_refine_ls_R_factor_gt 0.0559
_refine_ls_shift/su_max 0.005
_refine_ls_shift/su_mean 0.000
_refine_ls_structure_factor_coef Fsqd
_refine_ls_weighting_details 'w=1/[\s^2^(Fo^2^)+(0.0285P)^2^+2.2144P] where P=(Fo^2^+2Fc^2^)/3'
_refine_ls_weighting_scheme calc
_refine_ls_wR_factor_gt 0.1368
_refine_ls_wR_factor_ref 0.1435
_reflns_Friedel_coverage 0.665
_reflns_Friedel_fraction_full 0.790
_reflns_Friedel_fraction_max 0.760
_reflns_number_gt 4369
_reflns_number_total 5283
_reflns_threshold_expression >2sigma(I)
_cod_data_source_file jo8b01653_si_002.cif
_cod_data_source_block MF010
_cod_database_code 4035207

loop_
_space_group_symop_operation_xyz
'x, y, z'
'-x, -y, z+1/2'
'x+1/2, -y+1/2, z'
'-x+1/2, y+1/2, z+1/2'

loop_
_atom_site_label
_atom_site_type_symbol
_atom_site_fract_x
_atom_site_fract_y
_atom_site_fract_z
_atom_site_U_iso_or_equiv
_atom_site_adp_type
_atom_site_occupancy
_atom_site_site_symmetry_order
_atom_site_calc_flag
_atom_site_refinement_flags_posn
_atom_site_refinement_flags_adp
_atom_site_refinement_flags_occupancy
_atom_site_disorder_assembly
_atom_site_disorder_group
C1 C -0.2881(3) 1.04787(18) 0.0366(7) 0.0493(12) Uani 1 1 d . . . . .
H1A H -0.278476 1.039785 -0.084270 0.074 Uiso 1 1 calc R U . . .
H1B H -0.318455 1.082669 0.048154 0.074 Uiso 1 1 calc R U . . .
H1C H -0.334415 1.022058 0.087973 0.074 Uiso 1 1 calc R U . . .
O2 O -0.1913(2) 1.04655(10) 0.1206(4) 0.0375(7) Uani 1 1 d . . . . .
C3A C -0.1504(3) 0.99770(13) 0.1298(9) 0.0317(5) Uani 0.541(3) 1 d G . P A 1
C4A C -0.1954(3) 0.95290(17) 0.0634(7) 0.0317(5) Uani 0.541(3) 1 d G . P A 1
H4A H -0.260551 0.954839 0.008047 0.038 Uiso 0.541(3) 1 calc R U P A 1
C5A C -0.1451(3) 0.90528(13) 0.0782(7) 0.0317(5) Uani 0.541(3) 1 d G . P A 1
H5A H -0.175821 0.874668 0.032834 0.038 Uiso 0.541(3) 1 calc R U P A 1
C6A C -0.0498(3) 0.90245(13) 0.1592(7) 0.0317(5) Uani 0.541(3) 1 d G . P A 1
C7A C -0.0048(3) 0.94724(17) 0.2255(7) 0.0317(5) Uani 0.541(3) 1 d G . P A 1
H7A H 0.060328 0.945305 0.280943 0.038 Uiso 0.541(3) 1 calc R U P A 1
C8A C -0.0551(4) 0.99486(14) 0.2108(8) 0.0317(5) Uani 0.541(3) 1 d G . P A 1
H8A H -0.024401 1.025477 0.256158 0.038 Uiso 0.541(3) 1 calc R U P A 1
C9A C 0.0014(5) 0.8510(2) 0.1764(9) 0.0267(8) Uani 0.541(3) 1 d . . P A 1
H9A H -0.038693 0.820933 0.151594 0.032 Uiso 0.541(3) 1 calc R U P A 1
C10A C 0.0984(6) 0.8437(3) 0.2237(10) 0.0267(8) Uani 0.541(3) 1 d . . P A 1
H10A H 0.142819 0.872849 0.238227 0.032 Uiso 0.541(3) 1 calc R U P A 1
C3B C -0.1278(4) 1.00375(17) 0.1330(10) 0.0317(5) Uani 0.459(3) 1 d G . P A 2
C4B C -0.1483(4) 0.9561(2) 0.0559(9) 0.0317(5) Uani 0.459(3) 1 d G . P A 2
H4B H -0.207599 0.952162 -0.014146 0.038 Uiso 0.459(3) 1 calc R U P A 2
C5B C -0.0819(4) 0.91424(16) 0.0813(8) 0.0317(5) Uani 0.459(3) 1 d G . P A 2
H5B H -0.095930 0.881676 0.028641 0.038 Uiso 0.459(3) 1 calc R U P A 2
C6B C 0.0049(4) 0.92001(17) 0.1838(8) 0.0317(5) Uani 0.459(3) 1 d G . P A 2
C7B C 0.0253(4) 0.9676(2) 0.2609(8) 0.0317(5) Uani 0.459(3) 1 d G . P A 2
H7B H 0.084643 0.971591 0.330966 0.038 Uiso 0.459(3) 1 calc R U P A 2
C8B C -0.0410(4) 1.00952(16) 0.2355(10) 0.0317(5) Uani 0.459(3) 1 d G . P A 2
H8B H -0.027025 1.042078 0.288181 0.038 Uiso 0.459(3) 1 calc R U P A 2
C9B C 0.0760(6) 0.8765(3) 0.2269(11) 0.0267(8) Uani 0.459(3) 1 d . . P A 2
H9B H 0.135561 0.885042 0.291767 0.032 Uiso 0.459(3) 1 calc R U P A 2
C10B C 0.0644(7) 0.8268(3) 0.1836(12) 0.0267(8) Uani 0.459(3) 1 d . . P A 2
H10B H 0.010348 0.815953 0.109943 0.032 Uiso 0.459(3) 1 calc R U P A 2
C11 C 0.1395(3) 0.78908(16) 0.2550(5) 0.0365(10) Uani 1 1 d . . . . .
C12 C 0.2335(3) 0.79271(15) 0.3378(5) 0.0330(9) Uani 1 1 d . . . . .
H12 H 0.265141 0.825641 0.355973 0.040 Uiso 1 1 calc R U . . .
C13 C 0.2808(3) 0.74730(13) 0.3938(4) 0.0240(7) Uani 1 1 d . . . . .
C14 C 0.3782(3) 0.74985(14) 0.4863(5) 0.0273(8) Uani 1 1 d . . . . .
H14 H 0.406701 0.783314 0.507827 0.033 Uiso 1 1 calc R U . . .
C15 C 0.4301(3) 0.70840(13) 0.5430(5) 0.0248(7) Uani 1 1 d . . . . .
H15 H 0.401653 0.675170 0.517707 0.030 Uiso 1 1 calc R U . . .
C16 C 0.5260(3) 0.70907(13) 0.6398(5) 0.0239(7) Uani 1 1 d . . . . .
C17 C 0.5780(3) 0.66275(13) 0.6746(5) 0.0270(8) Uani 1 1 d . . . . .
H17 H 0.549720 0.630722 0.635887 0.032 Uiso 1 1 calc R U . . .
C18 C 0.6697(3) 0.66237(13) 0.7639(5) 0.0301(8) Uani 1 1 d . . . . .
H18 H 0.703595 0.630277 0.786583 0.036 Uiso 1 1 calc R U . . .
C19 C 0.7128(3) 0.70884(13) 0.8210(5) 0.0254(8) Uani 1 1 d . . . . .
C20 C 0.6613(3) 0.75517(14) 0.7920(5) 0.0281(8) Uani 1 1 d . . . . .
H20 H 0.689047 0.786993 0.833574 0.034 Uiso 1 1 calc R U . . .
C21 C 0.5700(3) 0.75512(13) 0.7028(5) 0.0287(8) Uani 1 1 d . . . . .
H21 H 0.535551 0.787265 0.683303 0.034 Uiso 1 1 calc R U . . .
O22 O 0.8053(2) 0.70502(10) 0.9051(4) 0.0344(7) Uani 1 1 d . . . . .
C23 C 0.8498(3) 0.75247(14) 0.9653(5) 0.0301(8) Uani 1 1 d . . . . .
H23A H 0.862729 0.775781 0.868835 0.045 Uiso 1 1 calc R U . . .
H23B H 0.915166 0.744900 1.023329 0.045 Uiso 1 1 calc R U . . .
H23C H 0.802153 0.769287 1.045206 0.045 Uiso 1 1 calc R U . . .
N31 N 0.0950(2) 0.74257(13) 0.2255(4) 0.0342(8) Uani 1 1 d . . . . .
C32 C 0.1468(3) 0.70031(14) 0.2823(5) 0.0270(8) Uani 1 1 d . . . . .
N33 N 0.2369(2) 0.70056(11) 0.3661(4) 0.0237(6) Uani 1 1 d . . . . .
C34 C 0.1014(3) 0.64882(15) 0.2574(5) 0.0308(8) Uani 1 1 d . . . . .
H34 H 0.140601 0.619666 0.294580 0.037 Uiso 1 1 calc R U . . .
C35 C 0.0090(3) 0.63916(15) 0.1864(5) 0.0333(9) Uani 1 1 d . . . . .
H35 H -0.028445 0.668207 0.143913 0.040 Uiso 1 1 calc R U . . .
C36 C -0.0390(3) 0.58783(15) 0.1685(5) 0.0305(8) Uani 1 1 d . . . . .
C37 C -0.1308(3) 0.58216(15) 0.0760(6) 0.0348(9) Uani 1 1 d . . . . .
H37 H -0.160932 0.612013 0.024601 0.042 Uiso 1 1 calc R U . . .
C38 C -0.1789(3) 0.53448(15) 0.0573(5) 0.0328(9) Uani 1 1 d . . . . .
H38 H -0.241201 0.532203 -0.006156 0.039 Uiso 1 1 calc R U . . .
C39 C -0.1371(3) 0.48945(15) 0.1305(5) 0.0305(8) Uani 1 1 d . . . . .
C40 C -0.0455(3) 0.49510(15) 0.2256(5) 0.0329(9) Uani 1 1 d . . . . .
H40 H -0.015584 0.465454 0.278631 0.039 Uiso 1 1 calc R U . . .
C41 C 0.0011(3) 0.54284(15) 0.2428(5) 0.0337(9) Uani 1 1 d . . . . .
H41 H 0.062871 0.545311 0.307642 0.040 Uiso 1 1 calc R U . . .
N42 N -0.1822(3) 0.44143(13) 0.1091(5) 0.0397(9) Uani 1 1 d . . . . .
C43 C -0.2873(3) 0.43646(18) 0.0477(7) 0.0496(12) Uani 1 1 d . . . . .
H43A H -0.334953 0.451704 0.130945 0.074 Uiso 1 1 calc R U . . .
H43B H -0.303933 0.399530 0.031796 0.074 Uiso 1 1 calc R U . . .
H43C H -0.294219 0.454790 -0.061190 0.074 Uiso 1 1 calc R U . . .
C44 C -0.1371(4) 0.39548(16) 0.1864(7) 0.0473(11) Uani 1 1 d . . . . .
H44A H -0.064385 0.392703 0.152942 0.071 Uiso 1 1 calc R U . . .
H44B H -0.174554 0.364442 0.148036 0.071 Uiso 1 1 calc R U . . .
H44C H -0.141910 0.398212 0.310660 0.071 Uiso 1 1 calc R U . . .

loop_
_atom_site_aniso_label
_atom_site_aniso_U_11
_atom_site_aniso_U_22
_atom_site_aniso_U_33
_atom_site_aniso_U_23
_atom_site_aniso_U_13
_atom_site_aniso_U_12
C1 0.042(2) 0.044(3) 0.062(3) 0.009(2) -0.017(2) -0.003(2)
O2 0.0355(14) 0.0241(13) 0.0529(19) -0.0039(12) -0.0144(14) 0.0058(11)
C3A 0.0330(13) 0.0230(11) 0.0393(12) -0.0030(10) -0.0087(12) -0.0010(10)
C4A 0.0330(13) 0.0230(11) 0.0393(12) -0.0030(10) -0.0087(12) -0.0010(10)
C5A 0.0330(13) 0.0230(11) 0.0393(12) -0.0030(10) -0.0087(12) -0.0010(10)
C6A 0.0330(13) 0.0230(11) 0.0393(12) -0.0030(10) -0.0087(12) -0.0010(10)
C7A 0.0330(13) 0.0230(11) 0.0393(12) -0.0030(10) -0.0087(12) -0.0010(10)
C8A 0.0330(13) 0.0230(11) 0.0393(12) -0.0030(10) -0.0087(12) -0.0010(10)
C9A 0.030(2) 0.022(2) 0.029(2) -0.0041(17) -0.0039(17) -0.0016(14)
C10A 0.030(2) 0.022(2) 0.029(2) -0.0041(17) -0.0039(17) -0.0016(14)
C3B 0.0330(13) 0.0230(11) 0.0393(12) -0.0030(10) -0.0087(12) -0.0010(10)
C4B 0.0330(13) 0.0230(11) 0.0393(12) -0.0030(10) -0.0087(12) -0.0010(10)
C5B 0.0330(13) 0.0230(11) 0.0393(12) -0.0030(10) -0.0087(12) -0.0010(10)
C6B 0.0330(13) 0.0230(11) 0.0393(12) -0.0030(10) -0.0087(12) -0.0010(10)
C7B 0.0330(13) 0.0230(11) 0.0393(12) -0.0030(10) -0.0087(12) -0.0010(10)
C8B 0.0330(13) 0.0230(11) 0.0393(12) -0.0030(10) -0.0087(12) -0.0010(10)
C9B 0.030(2) 0.022(2) 0.029(2) -0.0041(17) -0.0039(17) -0.0016(14)
C10B 0.030(2) 0.022(2) 0.029(2) -0.0041(17) -0.0039(17) -0.0016(14)
C11 0.042(2) 0.041(2) 0.027(2) 0.0133(17) 0.0147(19) 0.0205(18)
C12 0.048(2) 0.0239(19) 0.028(2) 0.0017(14) 0.0095(19) 0.0047(16)
C13 0.0304(18) 0.0228(17) 0.0188(17) 0.0002(14) 0.0075(15) 0.0023(13)
C14 0.0331(18) 0.0218(17) 0.0269(19) -0.0049(14) 0.0042(16) -0.0059(14)
C15 0.0266(17) 0.0230(17) 0.0249(18) -0.0035(14) 0.0045(15) -0.0071(13)
C16 0.0241(17) 0.0247(17) 0.0230(19) -0.0015(14) 0.0068(15) -0.0036(13)
C17 0.0362(19) 0.0194(17) 0.0256(19) -0.0039(14) 0.0015(16) -0.0069(14)
C18 0.042(2) 0.0217(18) 0.027(2) 0.0003(15) -0.0044(17) 0.0022(15)
C19 0.0310(18) 0.0236(18) 0.0215(18) 0.0004(13) -0.0007(15) -0.0036(14)
C20 0.0307(18) 0.0208(18) 0.033(2) -0.0035(15) 0.0017(17) -0.0075(14)
C21 0.0276(18) 0.0229(18) 0.036(2) -0.0020(16) -0.0002(16) -0.0011(14)
O22 0.0404(15) 0.0263(14) 0.0365(16) -0.0034(11) -0.0157(13) -0.0006(11)
C23 0.034(2) 0.0283(19) 0.0277(19) -0.0001(15) -0.0041(17) -0.0050(15)
N31 0.0297(16) 0.047(2) 0.0262(17) 0.0117(15) 0.0049(14) 0.0104(14)
C32 0.0244(17) 0.036(2) 0.0202(19) 0.0052(15) 0.0033(15) 0.0048(14)
N33 0.0219(14) 0.0270(15) 0.0222(16) 0.0020(12) 0.0003(12) 0.0009(11)
C34 0.0256(18) 0.038(2) 0.029(2) 0.0029(16) -0.0018(16) 0.0025(15)
C35 0.0271(18) 0.042(2) 0.030(2) 0.0051(16) -0.0040(17) 0.0035(16)
C36 0.0252(17) 0.039(2) 0.027(2) 0.0015(16) -0.0045(16) 0.0025(15)
C37 0.0296(18) 0.035(2) 0.040(2) 0.0007(17) -0.0104(18) 0.0045(16)
C38 0.0265(17) 0.039(2) 0.033(2) -0.0022(17) -0.0075(17) 0.0031(15)
C39 0.0276(17) 0.036(2) 0.028(2) -0.0040(16) 0.0036(17) 0.0033(15)
C40 0.0300(18) 0.035(2) 0.033(2) 0.0040(17) -0.0007(18) 0.0069(15)
C41 0.0231(17) 0.048(2) 0.030(2) 0.0008(17) -0.0064(16) 0.0056(16)
N42 0.0380(18) 0.0338(19) 0.047(2) 0.0008(16) -0.0049(17) 0.0006(14)
C43 0.045(2) 0.042(3) 0.062(3) -0.007(2) -0.009(2) -0.006(2)
C44 0.060(3) 0.034(2) 0.048(3) 0.0012(19) -0.002(2) 0.002(2)

loop_
_atom_type_symbol
_atom_type_description
_atom_type_scat_dispersion_real
_atom_type_scat_dispersion_imag
_atom_type_scat_source
C C 0.0033 0.0016 'International Tables Vol C Tables 4.2.6.8 and 6.1.1.4'
H H 0.0000 0.0000 'International Tables Vol C Tables 4.2.6.8 and 6.1.1.4'
N N 0.0061 0.0033 'International Tables Vol C Tables 4.2.6.8 and 6.1.1.4'
O O 0.0106 0.0060 'International Tables Vol C Tables 4.2.6.8 and 6.1.1.4'

loop_
_geom_angle_atom_site_label_1
_geom_angle_atom_site_label_2
_geom_angle_atom_site_label_3
_geom_angle
O2 C1 H1A 109.5
O2 C1 H1B 109.5
H1A C1 H1B 109.5
O2 C1 H1C 109.5
H1A C1 H1C 109.5
H1B C1 H1C 109.5
C3A O2 C1 113.0(3)
C3B O2 C1 125.5(4)
O2 C3A C4A 125.4(3)
O2 C3A C8A 114.6(3)
C4A C3A C8A 120.0
C5A C4A C3A 120.0
C5A C4A H4A 120.0
C3A C4A H4A 120.0
C4A C5A C6A 120.0
C4A C5A H5A 120.0
C6A C5A H5A 120.0
C7A C6A C5A 120.0
C7A C6A C9A 121.0(4)
C5A C6A C9A 119.0(4)
C8A C7A C6A 120.0
C8A C7A H7A 120.0
C6A C7A H7A 120.0
C7A C8A C3A 120.0
C7A C8A H8A 120.0
C3A C8A H8A 120.0
C10A C9A C6A 125.1(6)
C10A C9A H9A 117.4
C6A C9A H9A 117.4
C9A C10A C11 120.5(6)
C9A C10A H10A 119.7
C11 C10A H10A 119.7
O2 C3B C4B 123.9(4)
O2 C3B C8B 116.0(4)
C4B C3B C8B 120.0
C5B C4B C3B 120.0
C5B C4B H4B 120.0
C3B C4B H4B 120.0
C6B C5B C4B 120.0
C6B C5B H5B 120.0
C4B C5B H5B 120.0
C7B C6B C5B 120.0
C7B C6B C9B 116.4(4)
C5B C6B C9B 123.5(4)
C6B C7B C8B 120.0
C6B C7B H7B 120.0
C8B C7B H7B 120.0
C7B C8B C3B 120.0
C7B C8B H8B 120.0
C3B C8B H8B 120.0
C10B C9B C6B 126.4(7)
C10B C9B H9B 116.8
C6B C9B H9B 116.8
C9B C10B C11 117.2(8)
C9B C10B H10B 121.4
C11 C10B H10B 121.4
N31 C11 C12 121.1(3)
N31 C11 C10B 103.6(5)
C12 C11 C10B 135.3(5)
N31 C11 C10A 129.9(4)
C12 C11 C10A 108.7(4)
C11 C12 C13 118.7(4)
C11 C12 H12 120.6
C13 C12 H12 120.6
N33 C13 C12 120.7(3)
N33 C13 C14 119.1(3)
C12 C13 C14 120.1(3)
C15 C14 C13 124.5(3)
C15 C14 H14 117.8
C13 C14 H14 117.8
C14 C15 C16 126.4(3)
C14 C15 H15 116.8
C16 C15 H15 116.8
C17 C16 C21 117.0(3)
C17 C16 C15 120.3(3)
C21 C16 C15 122.7(3)
C18 C17 C16 121.5(3)
C18 C17 H17 119.3
C16 C17 H17 119.3
C17 C18 C19 120.2(3)
C17 C18 H18 119.9
C19 C18 H18 119.9
O22 C19 C20 124.2(3)
O22 C19 C18 116.4(3)
C20 C19 C18 119.4(3)
C21 C20 C19 119.9(3)
C21 C20 H20 120.1
C19 C20 H20 120.1
C20 C21 C16 122.0(3)
C20 C21 H21 119.0
C16 C21 H21 119.0
C19 O22 C23 116.8(3)
O22 C23 H23A 109.5
O22 C23 H23B 109.5
H23A C23 H23B 109.5
O22 C23 H23C 109.5
H23A C23 H23C 109.5
H23B C23 H23C 109.5
C11 N31 C32 116.3(3)
N33 C32 N31 126.2(3)
N33 C32 C34 114.9(3)
N31 C32 C34 118.9(3)
C32 N33 C13 116.9(3)
C35 C34 C32 125.5(3)
C35 C34 H34 117.2
C32 C34 H34 117.2
C34 C35 C36 125.8(3)
C34 C35 H35 117.1
C36 C35 H35 117.1
C41 C36 C37 116.6(3)
C41 C36 C35 123.2(3)
C37 C36 C35 120.3(3)
C38 C37 C36 122.0(4)
C38 C37 H37 119.0
C36 C37 H37 119.0
C37 C38 C39 120.9(4)
C37 C38 H38 119.5
C39 C38 H38 119.5
N42 C39 C38 121.7(3)
N42 C39 C40 121.0(3)
C38 C39 C40 117.3(3)
C41 C40 C39 120.9(3)
C41 C40 H40 119.5
C39 C40 H40 119.5
C40 C41 C36 122.3(3)
C40 C41 H41 118.8
C36 C41 H41 118.8
C39 N42 C43 121.3(3)
C39 N42 C44 120.5(3)
C43 N42 C44 116.5(4)
N42 C43 H43A 109.5
N42 C43 H43B 109.5
H43A C43 H43B 109.5
N42 C43 H43C 109.5
H43A C43 H43C 109.5
H43B C43 H43C 109.5
N42 C44 H44A 109.5
N42 C44 H44B 109.5
H44A C44 H44B 109.5
N42 C44 H44C 109.5
H44A C44 H44C 109.5
H44B C44 H44C 109.5

loop_
_geom_bond_atom_site_label_1
_geom_bond_atom_site_label_2
_geom_bond_distance
C1 O2 1.416(5)
C1 H1A 0.9800
C1 H1B 0.9800
C1 H1C 0.9800
O2 C3A 1.363(4)
O2 C3B 1.375(4)
C3A C4A 1.3900
C3A C8A 1.3900
C4A C5A 1.3900
C4A H4A 0.9500
C5A C6A 1.3900
C5A H5A 0.9500
C6A C7A 1.3900
C6A C9A 1.484(7)
C7A C8A 1.3900
C7A H7A 0.9500
C8A H8A 0.9500
C9A C10A 1.324(10)
C9A H9A 0.9500
C10A C11 1.519(8)
C10A H10A 0.9500
C3B C4B 1.3900
C3B C8B 1.3900
C4B C5B 1.3900
C4B H4B 0.9500
C5B C6B 1.3900
C5B H5B 0.9500
C6B C7B 1.3900
C6B C9B 1.487(9)
C7B C8B 1.3900
C7B H7B 0.9500
C8B H8B 0.9500
C9B C10B 1.328(11)
C9B H9B 0.9500
C10B C11 1.482(9)
C10B H10B 0.9500
C11 N31 1.345(5)
C11 C12 1.383(6)
C12 C13 1.388(5)
C12 H12 0.9500
C13 N33 1.345(4)
C13 C14 1.456(5)
C14 C15 1.335(5)
C14 H14 0.9500
C15 C16 1.455(5)
C15 H15 0.9500
C16 C17 1.394(5)
C16 C21 1.402(5)
C17 C18 1.379(5)
C17 H17 0.9500
C18 C19 1.391(5)
C18 H18 0.9500
C19 O22 1.370(4)
C19 C20 1.382(5)
C20 C21 1.374(5)
C20 H20 0.9500
C21 H21 0.9500
O22 C23 1.428(4)
C23 H23A 0.9800
C23 H23B 0.9800
C23 H23C 0.9800
N31 C32 1.351(4)
C32 N33 1.339(4)
C32 C34 1.459(5)
C34 C35 1.343(5)
C34 H34 0.9500
C35 C36 1.464(5)
C35 H35 0.9500
C36 C41 1.394(5)
C36 C37 1.400(5)
C37 C38 1.381(5)
C37 H37 0.9500
C38 C39 1.400(5)
C38 H38 0.9500
C39 N42 1.374(5)
C39 C40 1.409(5)
C40 C41 1.372(5)
C40 H40 0.9500
C41 H41 0.9500
N42 C43 1.449(5)
N42 C44 1.450(5)
C43 H43A 0.9800
C43 H43B 0.9800
C43 H43C 0.9800
C44 H44A 0.9800
C44 H44B 0.9800
C44 H44C 0.9800

loop_
_geom_torsion_atom_site_label_1
_geom_torsion_atom_site_label_2
_geom_torsion_atom_site_label_3
_geom_torsion_atom_site_label_4
_geom_torsion
C1 O2 C3A C4A 0.9(6)
C1 O2 C3A C8A 179.8(4)
O2 C3A C4A C5A 178.8(6)
C8A C3A C4A C5A 0.0
C3A C4A C5A C6A 0.0
C4A C5A C6A C7A 0.0
C4A C5A C6A C9A 178.8(5)
C5A C6A C7A C8A 0.0
C9A C6A C7A C8A -178.7(6)
C6A C7A C8A C3A 0.0
O2 C3A C8A C7A -178.9(6)
C4A C3A C8A C7A 0.0
C7A C6A C9A C10A -13.4(9)
C5A C6A C9A C10A 167.9(6)
C6A C9A C10A C11 173.5(6)
C1 O2 C3B C4B 3.5(8)
C1 O2 C3B C8B -173.8(4)
O2 C3B C4B C5B -177.2(7)
C8B C3B C4B C5B 0.0
C3B C4B C5B C6B 0.0
C4B C5B C6B C7B 0.0
C4B C5B C6B C9B 175.9(7)
C5B C6B C7B C8B 0.0
C9B C6B C7B C8B -176.2(6)
C6B C7B C8B C3B 0.0
O2 C3B C8B C7B 177.4(6)
C4B C3B C8B C7B 0.0
C7B C6B C9B C10B 172.0(7)
C5B C6B C9B C10B -4.0(11)
C6B C9B C10B C11 -174.0(7)
C9B C10B C11 N31 165.5(7)
C9B C10B C11 C12 -13.4(11)
C9A C10A C11 N31 7.9(10)
C9A C10A C11 C12 -166.9(6)
N31 C11 C12 C13 -1.4(6)
C10B C11 C12 C13 177.3(6)
C10A C11 C12 C13 174.0(4)
C11 C12 C13 N33 0.9(5)
C11 C12 C13 C14 -178.0(3)
N33 C13 C14 C15 2.1(5)
C12 C13 C14 C15 -179.0(4)
C13 C14 C15 C16 -178.2(3)
C14 C15 C16 C17 -172.8(4)
C14 C15 C16 C21 7.6(6)
C21 C16 C17 C18 -1.3(5)
C15 C16 C17 C18 179.1(3)
C16 C17 C18 C19 -0.3(6)
C17 C18 C19 O22 -178.5(3)
C17 C18 C19 C20 2.0(6)
O22 C19 C20 C21 178.5(3)
C18 C19 C20 C21 -2.0(5)
C19 C20 C21 C16 0.3(6)
C17 C16 C21 C20 1.3(5)
C15 C16 C21 C20 -179.1(3)
C20 C19 O22 C23 0.0(5)
C18 C19 O22 C23 -179.6(3)
C12 C11 N31 C32 0.6(5)
C10B C11 N31 C32 -178.5(4)
C10A C11 N31 C32 -173.6(5)
C11 N31 C32 N33 0.7(5)
C11 N31 C32 C34 178.7(3)
N31 C32 N33 C13 -1.1(5)
C34 C32 N33 C13 -179.2(3)
C12 C13 N33 C32 0.3(5)
C14 C13 N33 C32 179.2(3)
N33 C32 C34 C35 175.8(4)
N31 C32 C34 C35 -2.4(6)
C32 C34 C35 C36 -176.8(4)
C34 C35 C36 C41 8.0(7)
C34 C35 C36 C37 -173.2(4)
C41 C36 C37 C38 -0.7(6)
C35 C36 C37 C38 -179.6(4)
C36 C37 C38 C39 -0.2(7)
C37 C38 C39 N42 -178.1(4)
C37 C38 C39 C40 1.0(6)
N42 C39 C40 C41 178.1(4)
C38 C39 C40 C41 -1.0(6)
C39 C40 C41 C36 0.1(6)
C37 C36 C41 C40 0.7(6)
C35 C36 C41 C40 179.5(4)
C38 C39 N42 C43 -15.7(6)
C40 C39 N42 C43 165.2(4)
C38 C39 N42 C44 180.0(4)
C40 C39 N42 C44 0.9(6)
